data_4110066
loop_
_publ_author_name
'Masakazu Hirotsu'
'Philip P. Fontaine'
'Peter Y. Zavalij'
'Lawrence R. Sita'

_publ_section_title
;
 Extreme N\\tbN Bond Elongation and Facile N-Atom Functionalization
 Reactions within Two Structurally Versatile New Families of Group 4
 Bimetallic "Side-on-Bridged" Dinitrogen Complexes for Zirconium and
 Hafnium
;
_journal_name_full 'Journal of the American Chemical Society'
_journal_page_first 12690
_journal_page_last 12692
_journal_paper_doi 10.1021/ja0752989
_journal_volume 129
_journal_year 2007
_chemical_formula_moiety 'C34 H60 Br2 Hf2 N6'
_chemical_formula_sum 'C34 H60 Br2 Hf2 N6'
_chemical_formula_weight 1069.68
_chemical_name_common cmpd_10
_chemical_name_systematic ?
_space_group_IT_number 14
_symmetry_cell_setting monoclinic
_symmetry_space_group_name_Hall '-P 2yn'
_symmetry_space_group_name_H-M 'P 1 21/n 1'
_atom_sites_solution_hydrogens geom
_atom_sites_solution_primary direct
_atom_sites_solution_secondary difmap
_audit_creation_method 'SHELXL-97 & ZCIF'
_cell_angle_alpha 90.00
_cell_angle_beta 95.0790(10)
_cell_angle_gamma 90.00
_cell_formula_units_Z 4
_cell_length_a 10.5064(10)
_cell_length_b 32.344(3)
_cell_length_c 11.6972(11)
_cell_measurement_reflns_used 8556
_cell_measurement_temperature 220(2)
_cell_measurement_theta_max 29.1
_cell_measurement_theta_min 2.2
_cell_volume 3959.3(6)
_computing_cell_refinement 'SAINT (Bruker, 1999)'
_computing_data_collection 'SMART (Bruker, 1999)'
_computing_data_reduction SAINT
_computing_molecular_graphics 'XSHEL (Bruker, 1999)'
_computing_publication_material SHELXL-97
_computing_structure_refinement 'SHELXL-97 (Sheldrick, 1997)'
_computing_structure_solution 'SHELXS-97 (Sheldrick, 1990)'
_diffrn_ambient_temperature 220(2)
_diffrn_detector 'CCD area detector'
_diffrn_detector_area_resol_mean 8.33
_diffrn_detector_type 'Bruker Smart1000'
_diffrn_measured_fraction_theta_full 0.998
_diffrn_measured_fraction_theta_max 0.998
_diffrn_measurement_details 366,366,366,726,726
_diffrn_measurement_device_type 'three-circle diffractometer'
_diffrn_measurement_method '\w and \f scans'
_diffrn_measurement_specimen_support 'glass capillary'
_diffrn_orient_matrix_type standard
_diffrn_orient_matrix_UB_11 0.0271439
_diffrn_orient_matrix_UB_12 -0.0296086
_diffrn_orient_matrix_UB_13 0.0059085
_diffrn_orient_matrix_UB_21 0.0056004
_diffrn_orient_matrix_UB_22 0.0019596
_diffrn_orient_matrix_UB_23 0.0856150
_diffrn_orient_matrix_UB_31 -0.0914429
_diffrn_orient_matrix_UB_32 -0.0086764
_diffrn_orient_matrix_UB_33 -0.0009393
_diffrn_radiation_monochromator graphite
_diffrn_radiation_source 'fine-focus sealed tube'
_diffrn_radiation_type MoK\a
_diffrn_radiation_wavelength 0.71073
_diffrn_reflns_av_R_equivalents 0.0343
_diffrn_reflns_av_sigmaI/netI 0.0227
_diffrn_reflns_limit_h_max 13
_diffrn_reflns_limit_h_min -13
_diffrn_reflns_limit_k_max 41
_diffrn_reflns_limit_k_min -41
_diffrn_reflns_limit_l_max 14
_diffrn_reflns_limit_l_min -15
_diffrn_reflns_number 56369
_diffrn_reflns_theta_full 27.50
_diffrn_reflns_theta_max 27.50
_diffrn_reflns_theta_min 2.52
_diffrn_source_current 30
_diffrn_source_voltage 50
_diffrn_standards_decay_% 0
_exptl_absorpt_coefficient_mu 7.289
_exptl_absorpt_correction_T_max 0.670
_exptl_absorpt_correction_T_min 0.235
_exptl_absorpt_correction_type multi-scan
_exptl_absorpt_process_details 'SADABS (Sheldrick, 1996)'
_exptl_crystal_colour pink
_exptl_crystal_density_diffrn 1.795
_exptl_crystal_density_method not-measured
_exptl_crystal_description prism
_exptl_crystal_F_000 2080
_exptl_crystal_id cmpd_10
_exptl_crystal_size_max 0.32
_exptl_crystal_size_mid 0.16
_exptl_crystal_size_min 0.055
_refine_diff_density_max 1.110
_refine_diff_density_min -0.501
_refine_diff_density_rms 0.100
_refine_ls_extinction_method none
_refine_ls_goodness_of_fit_ref 1.001
_refine_ls_hydrogen_treatment constr
_refine_ls_matrix_type full
_refine_ls_number_parameters 422
_refine_ls_number_reflns 9083
_refine_ls_number_restraints 15
_refine_ls_restrained_S_all 1.000
_refine_ls_R_factor_all 0.0300
_refine_ls_R_factor_gt 0.0211
_refine_ls_shift/su_max 0.001
_refine_ls_shift/su_mean 0.000
_refine_ls_structure_factor_coef Fsqd
_refine_ls_weighting_details 'w=1/[\s^2^(Fo^2^)+(0.01P)^2^+9.445P], P=(max(Fo^2^,0)+2Fc^2^)/3'
_refine_ls_weighting_scheme calc
_refine_ls_wR_factor_gt 0.0424
_refine_ls_wR_factor_ref 0.0450
_reflns_number_gt 7842
_reflns_number_total 9083
_reflns_threshold_expression >2sigma(I)
_cod_data_source_file ja0752989si20070716_045318.cif
_cod_data_source_block cmpd_10
_cod_database_code 4110066

loop_
_symmetry_equiv_pos_as_xyz
'x, y, z'
'-x+1/2, y+1/2, -z+1/2'
'-x, -y, -z'
'x-1/2, -y-1/2, z-1/2'

loop_
_atom_site_label
_atom_site_type_symbol
_atom_site_fract_x
_atom_site_fract_y
_atom_site_fract_z
_atom_site_U_iso_or_equiv
_atom_site_adp_type
_atom_site_occupancy
_atom_site_symmetry_multiplicity
_atom_site_calc_flag
_atom_site_refinement_flags
Hf1 Hf 0.251826(11) 0.092269(4) 0.179807(11) 0.02124(3) Uani 1 1 d U
Hf2 Hf 0.157763(12) 0.155180(4) 0.472674(11) 0.02275(3) Uani 1 1 d U
Br1 Br 0.02792(3) 0.057137(11) 0.19970(3) 0.03549(8) Uani 1 1 d .
Br2 Br -0.01837(3) 0.187014(12) 0.32041(3) 0.03759(8) Uani 1 1 d .
N1 N 0.2362(2) 0.14034(8) 0.3092(2) 0.0221(5) Uani 1 1 d U
N2 N 0.2230(2) 0.10681(8) 0.3605(2) 0.0243(5) Uani 1 1 d U
N11 N 0.3508(2) 0.03189(8) 0.2107(2) 0.0289(6) Uani 1 1 d .
N12 N 0.4607(2) 0.08968(8) 0.2395(2) 0.0275(6) Uani 1 1 d .
C10 C 0.4608(3) 0.04888(11) 0.2507(3) 0.0300(7) Uani 1 1 d .
C11 C 0.5731(4) 0.02458(12) 0.3076(4) 0.0453(10) Uani 1 1 d .
H11A H 0.5427 0.0055 0.3630 0.068 Uiso 1 1 calc R
H11B H 0.6342 0.0435 0.3463 0.068 Uiso 1 1 calc R
H11C H 0.6139 0.0092 0.2497 0.068 Uiso 1 1 calc R
C12 C 0.3254(3) -0.01256(11) 0.2224(3) 0.0392(9) Uani 1 1 d .
H12 H 0.4085 -0.0272 0.2308 0.047 Uiso 1 1 calc R
C13 C 0.2566(4) -0.02118(14) 0.3288(4) 0.0592(13) Uani 1 1 d .
H13A H 0.3072 -0.0107 0.3960 0.089 Uiso 1 1 calc R
H13B H 0.2447 -0.0508 0.3367 0.089 Uiso 1 1 calc R
H13C H 0.1740 -0.0076 0.3217 0.089 Uiso 1 1 calc R
C14 C 0.2502(4) -0.02842(12) 0.1141(4) 0.0543(11) Uani 1 1 d .
H14A H 0.1683 -0.0144 0.1040 0.081 Uiso 1 1 calc R
H14B H 0.2365 -0.0579 0.1209 0.081 Uiso 1 1 calc R
H14C H 0.2977 -0.0230 0.0483 0.081 Uiso 1 1 calc R
C15 C 0.5757(3) 0.11496(11) 0.2678(3) 0.0340(8) Uani 1 1 d .
H15 H 0.6178 0.1046 0.3413 0.041 Uiso 1 1 calc R
C16 C 0.5394(3) 0.15991(11) 0.2857(3) 0.0384(8) Uani 1 1 d .
H16A H 0.4971 0.1709 0.2150 0.058 Uiso 1 1 calc R
H16B H 0.6159 0.1759 0.3072 0.058 Uiso 1 1 calc R
H16C H 0.4822 0.1616 0.3462 0.058 Uiso 1 1 calc R
C17 C 0.6717(3) 0.11120(14) 0.1774(4) 0.0472(10) Uani 1 1 d .
H17A H 0.6943 0.0824 0.1684 0.071 Uiso 1 1 calc R
H17B H 0.7479 0.1270 0.2016 0.071 Uiso 1 1 calc R
H17C H 0.6338 0.1219 0.1047 0.071 Uiso 1 1 calc R
N21 N 0.2456(3) 0.21711(8) 0.5035(2) 0.0286(6) Uani 1 1 d .
N22 N 0.3618(2) 0.16105(8) 0.5455(2) 0.0266(6) Uani 1 1 d .
C20 C 0.3615(3) 0.20211(10) 0.5374(3) 0.0291(7) Uani 1 1 d .
C21 C 0.4788(4) 0.22910(12) 0.5609(4) 0.0474(10) Uani 1 1 d .
H21A H 0.4731 0.2442 0.6320 0.071 Uiso 1 1 calc R
H21B H 0.4838 0.2485 0.4983 0.071 Uiso 1 1 calc R
H21C H 0.5547 0.2119 0.5674 0.071 Uiso 1 1 calc R
C22 C 0.2273(4) 0.26129(11) 0.4786(3) 0.0378(8) Uani 1 1 d .
H22 H 0.2903 0.2769 0.5297 0.045 Uiso 1 1 calc R
C23 C 0.0947(4) 0.27515(13) 0.5040(4) 0.0567(12) Uani 1 1 d .
H23A H 0.0856 0.3046 0.4896 0.085 Uiso 1 1 calc R
H23B H 0.0826 0.2695 0.5837 0.085 Uiso 1 1 calc R
H23C H 0.0311 0.2602 0.4549 0.085 Uiso 1 1 calc R
C24 C 0.2517(4) 0.27101(13) 0.3555(4) 0.0494(10) Uani 1 1 d .
H24A H 0.3365 0.2616 0.3412 0.074 Uiso 1 1 calc R
H24B H 0.2457 0.3006 0.3430 0.074 Uiso 1 1 calc R
H24C H 0.1886 0.2570 0.3036 0.074 Uiso 1 1 calc R
C25 C 0.4757(3) 0.13775(11) 0.5889(3) 0.0347(8) Uani 1 1 d .
H25 H 0.5494 0.1485 0.5508 0.042 Uiso 1 1 calc R
C26 C 0.4590(4) 0.09226(12) 0.5578(3) 0.0423(9) Uani 1 1 d .
H26A H 0.3896 0.0807 0.5971 0.064 Uiso 1 1 calc R
H26B H 0.5374 0.0775 0.5809 0.064 Uiso 1 1 calc R
H26C H 0.4393 0.0896 0.4755 0.064 Uiso 1 1 calc R
C27 C 0.5052(4) 0.14300(14) 0.7192(3) 0.0522(11) Uani 1 1 d .
H27A H 0.5155 0.1721 0.7374 0.078 Uiso 1 1 calc R
H27B H 0.5834 0.1284 0.7440 0.078 Uiso 1 1 calc R
H27C H 0.4353 0.1318 0.7584 0.078 Uiso 1 1 calc R
C30 C 0.3470(3) 0.12953(10) 0.0235(3) 0.0281(7) Uani 1 1 d D
H30 H 0.429(3) 0.1394(11) 0.039(3) 0.034 Uiso 1 1 d D
C31 C 0.3153(3) 0.09005(10) -0.0241(3) 0.0294(7) Uani 1 1 d .
C32 C 0.1809(3) 0.08723(11) -0.0356(3) 0.0314(7) Uani 1 1 d .
C33 C 0.1296(3) 0.12472(11) 0.0056(3) 0.0302(7) Uani 1 1 d .
C34 C 0.2342(3) 0.15116(10) 0.0404(3) 0.0263(7) Uani 1 1 d .
C35 C 0.2268(4) 0.19526(10) 0.0808(3) 0.0357(8) Uani 1 1 d .
H35A H 0.3059 0.2026 0.1253 0.054 Uiso 1 1 calc R
H35B H 0.1561 0.1981 0.1281 0.054 Uiso 1 1 calc R
H35C H 0.2137 0.2135 0.0149 0.054 Uiso 1 1 calc R
C36 C 0.4100(4) 0.05901(13) -0.0605(4) 0.0474(10) Uani 1 1 d .
H36A H 0.3773 0.0313 -0.0507 0.071 Uiso 1 1 calc R
H36B H 0.4904 0.0623 -0.0137 0.071 Uiso 1 1 calc R
H36C H 0.4236 0.0634 -0.1405 0.071 Uiso 1 1 calc R
C37 C 0.1031(4) 0.05265(13) -0.0922(3) 0.0475(10) Uani 1 1 d .
H37A H 0.0641 0.0619 -0.1661 0.071 Uiso 1 1 calc R
H37B H 0.0368 0.0446 -0.0439 0.071 Uiso 1 1 calc R
H37C H 0.1581 0.0292 -0.1031 0.071 Uiso 1 1 calc R
C38 C -0.0090(3) 0.13635(14) -0.0013(4) 0.0460(10) Uani 1 1 d .
H38A H -0.0348 0.1475 -0.0768 0.069 Uiso 1 1 calc R
H38B H -0.0222 0.1571 0.0565 0.069 Uiso 1 1 calc R
H38C H -0.0598 0.1120 0.0121 0.069 Uiso 1 1 calc R
C40 C 0.1510(3) 0.12144(12) 0.6629(3) 0.0354(8) Uani 1 1 d D
H40 H 0.225(3) 0.1145(12) 0.707(3) 0.042 Uiso 1 1 d D
C41 C 0.0890(3) 0.16005(12) 0.6743(3) 0.0357(8) Uani 1 1 d .
C42 C -0.0256(3) 0.15874(13) 0.6014(3) 0.0379(8) Uani 1 1 d .
C43 C -0.0326(3) 0.11960(12) 0.5446(3) 0.0370(8) Uani 1 1 d .
C44 C 0.0758(3) 0.09618(11) 0.5857(3) 0.0346(8) Uani 1 1 d .
C45 C 0.1367(5) 0.19368(14) 0.7557(3) 0.0535(11) Uani 1 1 d .
H45A H 0.1371 0.1838 0.8340 0.080 Uiso 1 1 calc R
H45B H 0.0811 0.2176 0.7453 0.080 Uiso 1 1 calc R
H45C H 0.2228 0.2014 0.7404 0.080 Uiso 1 1 calc R
C46 C -0.1294(4) 0.19081(16) 0.5935(4) 0.0600(13) Uani 1 1 d .
H46A H -0.1621 0.1943 0.5139 0.090 Uiso 1 1 calc R
H46B H -0.0952 0.2169 0.6235 0.090 Uiso 1 1 calc R
H46C H -0.1981 0.1819 0.6380 0.090 Uiso 1 1 calc R
C47 C -0.1443(4) 0.10438(16) 0.4670(4) 0.0580(13) Uani 1 1 d .
H47A H -0.2105 0.0946 0.5130 0.087 Uiso 1 1 calc R
H47B H -0.1169 0.0819 0.4199 0.087 Uiso 1 1 calc R
H47C H -0.1775 0.1268 0.4180 0.087 Uiso 1 1 calc R
C48 C 0.1002(4) 0.05177(13) 0.5563(4) 0.0501(10) Uani 1 1 d .
H48A H 0.1908 0.0459 0.5702 0.075 Uiso 1 1 calc R
H48B H 0.0728 0.0469 0.4760 0.075 Uiso 1 1 calc R
H48C H 0.0528 0.0338 0.6037 0.075 Uiso 1 1 calc R

loop_
_atom_site_aniso_label
_atom_site_aniso_U_11
_atom_site_aniso_U_22
_atom_site_aniso_U_33
_atom_site_aniso_U_23
_atom_site_aniso_U_13
_atom_site_aniso_U_12
Hf1 0.02141(6) 0.02129(6) 0.02094(7) -0.00014(5) 0.00137(4) 0.00001(5)
Hf2 0.02411(6) 0.02602(7) 0.01808(6) 0.00038(5) 0.00161(4) -0.00060(5)
Br1 0.02839(16) 0.03800(19) 0.0401(2) 0.00036(15) 0.00330(14) -0.00660(14)
Br2 0.03330(17) 0.0487(2) 0.03023(18) 0.00589(16) -0.00011(13) 0.00802(15)
N1 0.0223(12) 0.0228(12) 0.0210(12) 0.0000(9) 0.0011(9) -0.0021(10)
N2 0.0257(12) 0.0223(12) 0.0244(12) 0.0025(9) -0.0009(10) -0.0005(10)
N11 0.0286(14) 0.0238(14) 0.0339(16) 0.0001(12) 0.0014(11) 0.0029(11)
N12 0.0226(13) 0.0275(14) 0.0319(15) 0.0014(12) 0.0004(11) 0.0004(10)
C10 0.0289(16) 0.0346(19) 0.0264(17) -0.0005(14) 0.0015(13) 0.0060(13)
C11 0.040(2) 0.038(2) 0.056(3) -0.0003(19) -0.0113(18) 0.0117(16)
C12 0.0366(19) 0.0230(18) 0.058(3) 0.0024(17) 0.0070(17) 0.0031(14)
C13 0.062(3) 0.045(3) 0.074(3) 0.026(2) 0.024(2) 0.012(2)
C14 0.051(2) 0.031(2) 0.080(3) -0.013(2) -0.001(2) -0.0035(18)
C15 0.0218(15) 0.043(2) 0.037(2) 0.0027(16) -0.0027(13) -0.0027(14)
C16 0.0387(19) 0.036(2) 0.040(2) -0.0024(16) 0.0007(15) -0.0133(15)
C17 0.0250(17) 0.062(3) 0.055(3) 0.001(2) 0.0068(16) -0.0046(17)
N21 0.0387(15) 0.0206(13) 0.0261(15) -0.0022(11) 0.0017(11) -0.0011(11)
N22 0.0274(13) 0.0259(14) 0.0254(14) 0.0019(11) -0.0033(10) -0.0026(11)
C20 0.0339(17) 0.0317(18) 0.0210(16) -0.0033(13) -0.0012(13) -0.0055(13)
C21 0.048(2) 0.039(2) 0.054(3) -0.0035(19) -0.0051(19) -0.0154(18)
C22 0.055(2) 0.0227(18) 0.036(2) -0.0028(15) 0.0020(16) 0.0031(15)
C23 0.074(3) 0.038(2) 0.061(3) -0.001(2) 0.022(2) 0.021(2)
C24 0.066(3) 0.036(2) 0.047(2) 0.0140(18) 0.009(2) 0.0051(19)
C25 0.0283(17) 0.0359(19) 0.038(2) 0.0072(16) -0.0059(14) 0.0002(14)
C26 0.043(2) 0.039(2) 0.044(2) 0.0072(18) -0.0036(17) 0.0077(16)
C27 0.052(2) 0.063(3) 0.038(2) 0.008(2) -0.0196(18) -0.006(2)
C30 0.0298(16) 0.0319(18) 0.0226(16) 0.0027(14) 0.0029(13) -0.0046(13)
C31 0.0355(17) 0.0303(18) 0.0233(17) 0.0001(14) 0.0066(13) 0.0003(14)
C32 0.0401(18) 0.0313(18) 0.0221(17) -0.0014(14) -0.0005(13) -0.0046(14)
C33 0.0346(17) 0.0343(19) 0.0210(16) 0.0049(14) -0.0018(13) 0.0019(14)
C34 0.0331(16) 0.0268(17) 0.0188(15) 0.0050(13) 0.0013(12) 0.0007(13)
C35 0.049(2) 0.0261(18) 0.0320(19) 0.0040(15) 0.0032(15) 0.0050(15)
C36 0.053(2) 0.044(2) 0.048(2) -0.0050(19) 0.0210(19) 0.0083(19)
C37 0.059(3) 0.048(2) 0.034(2) -0.0108(18) -0.0035(18) -0.017(2)
C38 0.0326(19) 0.060(3) 0.045(2) 0.013(2) -0.0039(16) 0.0079(17)
C40 0.0364(19) 0.048(2) 0.0213(17) 0.0127(15) 0.0005(14) -0.0077(16)
C41 0.043(2) 0.047(2) 0.0176(16) -0.0003(15) 0.0072(14) -0.0036(16)
C42 0.0353(18) 0.058(2) 0.0219(17) 0.0055(16) 0.0109(14) 0.0038(17)
C43 0.0288(17) 0.052(2) 0.0312(19) 0.0049(17) 0.0082(14) -0.0095(15)
C44 0.0370(18) 0.040(2) 0.0274(18) 0.0076(15) 0.0049(14) -0.0093(15)
C45 0.078(3) 0.061(3) 0.022(2) -0.0072(19) 0.0108(19) -0.005(2)
C46 0.051(3) 0.086(4) 0.046(3) 0.004(2) 0.021(2) 0.023(2)
C47 0.037(2) 0.092(4) 0.044(2) 0.007(2) -0.0041(18) -0.030(2)
C48 0.063(3) 0.042(2) 0.047(2) 0.0077(19) 0.012(2) -0.016(2)

loop_
_atom_type_symbol
_atom_type_description
_atom_type_scat_dispersion_real
_atom_type_scat_dispersion_imag
_atom_type_scat_source
C C 0.0033 0.0016 'International Tables Vol C Tables 4.2.6.8 and 6.1.1.4'
H H 0.0000 0.0000 'International Tables Vol C Tables 4.2.6.8 and 6.1.1.4'
N N 0.0061 0.0033 'International Tables Vol C Tables 4.2.6.8 and 6.1.1.4'
Br Br -0.2901 2.4595 'International Tables Vol C Tables 4.2.6.8 and 6.1.1.4'
Hf Hf -0.5830 6.1852 'International Tables Vol C Tables 4.2.6.8 and 6.1.1.4'

loop_
_geom_angle_atom_site_label_1
_geom_angle_atom_site_label_2
_geom_angle_atom_site_label_3
_geom_angle
N1 Hf1 N2 33.10(9)
N1 Hf1 N11 125.01(10)
N2 Hf1 N11 97.62(10)
N1 Hf1 N12 86.69(9)
N2 Hf1 N12 85.60(9)
N11 Hf1 N12 59.15(10)
N1 Hf1 C30 103.02(10)
N2 Hf1 C30 134.52(10)
N11 Hf1 C30 109.50(11)
N12 Hf1 C30 78.47(10)
N1 Hf1 C34 84.48(10)
N2 Hf1 C34 116.87(10)
N11 Hf1 C34 141.24(10)
N12 Hf1 C34 104.19(10)
C30 Hf1 C34 32.81(10)
N1 Hf1 C31 135.56(10)
N2 Hf1 C31 167.18(10)
N11 Hf1 C31 88.29(10)
N12 Hf1 C31 87.73(10)
C30 Hf1 C31 32.94(11)
C34 Hf1 C31 54.48(10)
N1 Hf1 C33 101.43(10)
N2 Hf1 C33 125.25(10)
N11 Hf1 C33 133.55(11)
N12 Hf1 C33 132.57(10)
C30 Hf1 C33 54.11(11)
C34 Hf1 C33 32.78(10)
C31 Hf1 C33 54.01(11)
N1 Hf1 C32 133.72(10)
N2 Hf1 C32 153.95(10)
N11 Hf1 C32 101.22(11)
N12 Hf1 C32 119.58(10)
C30 Hf1 C32 53.63(11)
C34 Hf1 C32 53.92(11)
C31 Hf1 C32 32.06(11)
C33 Hf1 C32 32.46(11)
N1 Hf1 Br1 97.07(6)
N2 Hf1 Br1 78.99(6)
N11 Hf1 Br1 90.86(7)
N12 Hf1 Br1 144.12(7)
C30 Hf1 Br1 134.13(8)
C34 Hf1 Br1 111.68(7)
C31 Hf1 Br1 112.42(8)
C33 Hf1 Br1 81.81(8)
C32 Hf1 Br1 82.87(8)
N2 Hf2 N1 33.15(9)
N2 Hf2 N21 126.42(10)
N1 Hf2 N21 98.95(9)
N2 Hf2 N22 87.05(9)
N1 Hf2 N22 85.95(9)
N21 Hf2 N22 59.54(10)
N2 Hf2 C40 104.95(12)
N1 Hf2 C40 136.44(11)
N21 Hf2 C40 107.16(11)
N22 Hf2 C40 78.42(11)
N2 Hf2 C43 100.01(11)
N1 Hf2 C43 124.09(11)
N21 Hf2 C43 133.57(11)
N22 Hf2 C43 132.30(11)
C40 Hf2 C43 54.08(12)
N2 Hf2 C44 85.01(11)
N1 Hf2 C44 117.58(11)
N21 Hf2 C44 139.03(11)
N22 Hf2 C44 103.00(10)
C40 Hf2 C44 32.69(11)
C43 Hf2 C44 32.68(12)
N2 Hf2 C41 137.11(11)
N1 Hf2 C41 169.23(11)
N21 Hf2 C41 86.63(11)
N22 Hf2 C41 89.02(11)
C40 Hf2 C41 32.87(12)
C43 Hf2 C41 54.30(12)
C44 Hf2 C41 54.46(12)
N2 Hf2 C42 132.75(11)
N1 Hf2 C42 152.03(11)
N21 Hf2 C42 100.83(12)
N22 Hf2 C42 121.23(11)
C40 Hf2 C42 53.73(12)
C43 Hf2 C42 32.75(12)
C44 Hf2 C42 54.03(12)
C41 Hf2 C42 32.30(11)
N2 Hf2 Br2 96.40(7)
N1 Hf2 Br2 78.14(6)
N21 Hf2 Br2 90.80(7)
N22 Hf2 Br2 143.73(7)
C40 Hf2 Br2 134.14(8)
C43 Hf2 Br2 82.78(9)
C44 Hf2 Br2 113.27(8)
C41 Hf2 Br2 111.15(9)
C42 Hf2 Br2 81.99(8)
N2 N1 Hf1 74.57(17)
N2 N1 Hf2 72.97(17)
Hf1 N1 Hf2 144.41(12)
N1 N2 Hf2 73.88(17)
N1 N2 Hf1 72.33(16)
Hf2 N2 Hf1 143.20(12)
C10 N11 C12 122.1(3)
C10 N11 Hf1 94.2(2)
C12 N11 Hf1 141.8(2)
C10 N12 C15 122.5(3)
C10 N12 Hf1 93.46(19)
C15 N12 Hf1 144.0(2)
N12 C10 N11 112.6(3)
N12 C10 C11 123.5(3)
N11 C10 C11 123.9(3)
C10 C11 H11A 109.5
C10 C11 H11B 109.5
H11A C11 H11B 109.5
C10 C11 H11C 109.5
H11A C11 H11C 109.5
H11B C11 H11C 109.5
N11 C12 C13 111.0(3)
N11 C12 C14 109.7(3)
C13 C12 C14 111.8(4)
N11 C12 H12 108.1
C13 C12 H12 108.1
C14 C12 H12 108.1
C12 C13 H13A 109.5
C12 C13 H13B 109.5
H13A C13 H13B 109.5
C12 C13 H13C 109.5
H13A C13 H13C 109.5
H13B C13 H13C 109.5
C12 C14 H14A 109.5
C12 C14 H14B 109.5
H14A C14 H14B 109.5
C12 C14 H14C 109.5
H14A C14 H14C 109.5
H14B C14 H14C 109.5
N12 C15 C16 110.6(3)
N12 C15 C17 112.2(3)
C16 C15 C17 111.0(3)
N12 C15 H15 107.6
C16 C15 H15 107.6
C17 C15 H15 107.6
C15 C16 H16A 109.5
C15 C16 H16B 109.5
H16A C16 H16B 109.5
C15 C16 H16C 109.5
H16A C16 H16C 109.5
H16B C16 H16C 109.5
C15 C17 H17A 109.5
C15 C17 H17B 109.5
H17A C17 H17B 109.5
C15 C17 H17C 109.5
H17A C17 H17C 109.5
H17B C17 H17C 109.5
C20 N21 C22 120.8(3)
C20 N21 Hf2 94.3(2)
C22 N21 Hf2 143.2(2)
C20 N22 C25 122.3(3)
C20 N22 Hf2 93.49(19)
C25 N22 Hf2 144.2(2)
N22 C20 N21 112.3(3)
N22 C20 C21 124.4(3)
N21 C20 C21 123.3(3)
C20 C21 H21A 109.5
C20 C21 H21B 109.5
H21A C21 H21B 109.5
C20 C21 H21C 109.5
H21A C21 H21C 109.5
H21B C21 H21C 109.5
N21 C22 C24 111.1(3)
N21 C22 C23 110.8(3)
C24 C22 C23 111.1(3)
N21 C22 H22 107.9
C24 C22 H22 107.9
C23 C22 H22 107.9
C22 C23 H23A 109.5
C22 C23 H23B 109.5
H23A C23 H23B 109.5
C22 C23 H23C 109.5
H23A C23 H23C 109.5
H23B C23 H23C 109.5
C22 C24 H24A 109.5
C22 C24 H24B 109.5
H24A C24 H24B 109.5
C22 C24 H24C 109.5
H24A C24 H24C 109.5
H24B C24 H24C 109.5
N22 C25 C26 109.9(3)
N22 C25 C27 111.9(3)
C26 C25 C27 110.6(3)
N22 C25 H25 108.1
C26 C25 H25 108.1
C27 C25 H25 108.1
C25 C26 H26A 109.5
C25 C26 H26B 109.5
H26A C26 H26B 109.5
C25 C26 H26C 109.5
H26A C26 H26C 109.5
H26B C26 H26C 109.5
C25 C27 H27A 109.5
C25 C27 H27B 109.5
H27A C27 H27B 109.5
C25 C27 H27C 109.5
H27A C27 H27C 109.5
H27B C27 H27C 109.5
C34 C30 C31 109.3(3)
C34 C30 Hf1 74.74(18)
C31 C30 Hf1 75.85(18)
C34 C30 H30 126(2)
C31 C30 H30 125(2)
Hf1 C30 H30 117(2)
C32 C31 C30 107.1(3)
C32 C31 C36 127.8(3)
C30 C31 C36 125.0(3)
C32 C31 Hf1 75.33(18)
C30 C31 Hf1 71.21(18)
C36 C31 Hf1 121.5(2)
C31 C32 C33 108.5(3)
C31 C32 C37 126.2(3)
C33 C32 C37 125.0(3)
C31 C32 Hf1 72.61(19)
C33 C32 Hf1 72.57(18)
C37 C32 Hf1 125.3(2)
C34 C33 C32 107.6(3)
C34 C33 C38 125.9(3)
C32 C33 C38 126.1(3)
C34 C33 Hf1 72.30(18)
C32 C33 Hf1 74.97(19)
C38 C33 Hf1 124.5(2)
C30 C34 C33 107.4(3)
C30 C34 C35 125.6(3)
C33 C34 C35 126.8(3)
C30 C34 Hf1 72.44(18)
C33 C34 Hf1 74.93(18)
C35 C34 Hf1 121.3(2)
C34 C35 H35A 109.5
C34 C35 H35B 109.5
H35A C35 H35B 109.5
C34 C35 H35C 109.5
H35A C35 H35C 109.5
H35B C35 H35C 109.5
C31 C36 H36A 109.5
C31 C36 H36B 109.5
H36A C36 H36B 109.5
C31 C36 H36C 109.5
H36A C36 H36C 109.5
H36B C36 H36C 109.5
C32 C37 H37A 109.5
C32 C37 H37B 109.5
H37A C37 H37B 109.5
C32 C37 H37C 109.5
H37A C37 H37C 109.5
H37B C37 H37C 109.5
C33 C38 H38A 109.5
C33 C38 H38B 109.5
H38A C38 H38B 109.5
C33 C38 H38C 109.5
H38A C38 H38C 109.5
H38B C38 H38C 109.5
C44 C40 C41 109.5(3)
C44 C40 Hf2 74.88(19)
C41 C40 Hf2 75.39(19)
C44 C40 H40 128(3)
C41 C40 H40 122(3)
Hf2 C40 H40 121(2)
C42 C41 C40 106.9(3)
C42 C41 C45 128.5(4)
C40 C41 C45 124.5(4)
C42 C41 Hf2 74.57(19)
C40 C41 Hf2 71.73(19)
C45 C41 Hf2 121.9(2)
C41 C42 C43 108.3(3)
C41 C42 C46 126.3(4)
C43 C42 C46 125.2(4)
C41 C42 Hf2 73.13(19)
C43 C42 Hf2 72.28(18)
C46 C42 Hf2 125.3(3)
C44 C43 C42 108.0(3)
C44 C43 C47 126.3(4)
C42 C43 C47 125.2(4)
C44 C43 Hf2 73.68(18)
C42 C43 Hf2 74.96(19)
C47 C43 Hf2 123.4(2)
C40 C44 C43 107.3(3)
C40 C44 C48 127.1(4)
C43 C44 C48 125.6(3)
C40 C44 Hf2 72.42(19)
C43 C44 Hf2 73.65(19)
C48 C44 Hf2 122.0(2)
C41 C45 H45A 109.5
C41 C45 H45B 109.5
H45A C45 H45B 109.5
C41 C45 H45C 109.5
H45A C45 H45C 109.5
H45B C45 H45C 109.5
C42 C46 H46A 109.5
C42 C46 H46B 109.5
H46A C46 H46B 109.5
C42 C46 H46C 109.5
H46A C46 H46C 109.5
H46B C46 H46C 109.5
C43 C47 H47A 109.5
C43 C47 H47B 109.5
H47A C47 H47B 109.5
C43 C47 H47C 109.5
H47A C47 H47C 109.5
H47B C47 H47C 109.5
C44 C48 H48A 109.5
C44 C48 H48B 109.5
H48A C48 H48B 109.5
C44 C48 H48C 109.5
H48A C48 H48C 109.5
H48B C48 H48C 109.5

loop_
_geom_bond_atom_site_label_1
_geom_bond_atom_site_label_2
_geom_bond_distance
Hf1 N1 2.186(2)
Hf1 N2 2.212(3)
Hf1 N11 2.227(3)
Hf1 N12 2.245(3)
Hf1 C30 2.474(3)
Hf1 C34 2.504(3)
Hf1 C31 2.534(3)
Hf1 C33 2.538(3)
Hf1 C32 2.569(3)
Hf1 Br1 2.6412(4)
Hf2 N2 2.191(3)
Hf2 N1 2.201(2)
Hf2 N21 2.221(3)
Hf2 N22 2.244(3)
Hf2 C40 2.485(3)
Hf2 C43 2.516(3)
Hf2 C44 2.516(3)
Hf2 C41 2.532(3)
Hf2 C42 2.551(3)
Hf2 Br2 2.6595(4)
N1 N2 1.253(3)
N11 C10 1.327(4)
N11 C12 1.471(4)
N12 C10 1.326(4)
N12 C15 1.472(4)
C10 C11 1.520(5)
C11 H11A 0.9700
C11 H11B 0.9700
C11 H11C 0.9700
C12 C13 1.520(5)
C12 C14 1.522(6)
C12 H12 0.9900
C13 H13A 0.9700
C13 H13B 0.9700
C13 H13C 0.9700
C14 H14A 0.9700
C14 H14B 0.9700
C14 H14C 0.9700
C15 C16 1.522(5)
C15 C17 1.530(5)
C15 H15 0.9900
C16 H16A 0.9700
C16 H16B 0.9700
C16 H16C 0.9700
C17 H17A 0.9700
C17 H17B 0.9700
C17 H17C 0.9700
N21 C20 1.338(4)
N21 C22 1.468(4)
N22 C20 1.332(4)
N22 C25 1.466(4)
C20 C21 1.516(5)
C21 H21A 0.9700
C21 H21B 0.9700
C21 H21C 0.9700
C22 C24 1.518(5)
C22 C23 1.518(5)
C22 H22 0.9900
C23 H23A 0.9700
C23 H23B 0.9700
C23 H23C 0.9700
C24 H24A 0.9700
C24 H24B 0.9700
C24 H24C 0.9700
C25 C26 1.522(5)
C25 C27 1.538(5)
C25 H25 0.9900
C26 H26A 0.9700
C26 H26B 0.9700
C26 H26C 0.9700
C27 H27A 0.9700
C27 H27B 0.9700
C27 H27C 0.9700
C30 C34 1.406(4)
C30 C31 1.421(5)
C30 H30 0.93(3)
C31 C32 1.409(5)
C31 C36 1.502(5)
C32 C33 1.428(5)
C32 C37 1.504(5)
C33 C34 1.423(5)
C33 C38 1.500(5)
C34 C35 1.506(5)
C35 H35A 0.9700
C35 H35B 0.9700
C35 H35C 0.9700
C36 H36A 0.9700
C36 H36B 0.9700
C36 H36C 0.9700
C37 H37A 0.9700
C37 H37B 0.9700
C37 H37C 0.9700
C38 H38A 0.9700
C38 H38B 0.9700
C38 H38C 0.9700
C40 C44 1.408(5)
C40 C41 1.420(5)
C40 H40 0.92(3)
C41 C42 1.414(5)
C41 C45 1.502(5)
C42 C43 1.429(5)
C42 C46 1.502(5)
C43 C44 1.416(5)
C43 C47 1.501(5)
C44 C48 1.504(5)
C45 H45A 0.9700
C45 H45B 0.9700
C45 H45C 0.9700
C46 H46A 0.9700
C46 H46B 0.9700
C46 H46C 0.9700
C47 H47A 0.9700
C47 H47B 0.9700
C47 H47C 0.9700
C48 H48A 0.9700
C48 H48B 0.9700
C48 H48C 0.9700

loop_
_geom_torsion_atom_site_label_1
_geom_torsion_atom_site_label_2
_geom_torsion_atom_site_label_3
_geom_torsion_atom_site_label_4
_geom_torsion
N11 Hf1 N1 N2 -38.9(2)
N12 Hf1 N1 N2 -87.01(17)
C30 Hf1 N1 N2 -164.37(17)
C34 Hf1 N1 N2 168.38(17)
C31 Hf1 N1 N2 -170.37(16)
C33 Hf1 N1 N2 140.18(17)
C32 Hf1 N1 N2 144.03(17)
Br1 Hf1 N1 N2 57.15(16)
N2 Hf1 N1 Hf2 -24.79(17)
N11 Hf1 N1 Hf2 -63.7(2)
N12 Hf1 N1 Hf2 -111.8(2)
C30 Hf1 N1 Hf2 170.8(2)
C34 Hf1 N1 Hf2 143.6(2)
C31 Hf1 N1 Hf2 164.84(17)
C33 Hf1 N1 Hf2 115.4(2)
C32 Hf1 N1 Hf2 119.2(2)
Br1 Hf1 N1 Hf2 32.4(2)
N21 Hf2 N1 N2 149.08(17)
N22 Hf2 N1 N2 90.80(17)
C40 Hf2 N1 N2 22.3(2)
C43 Hf2 N1 N2 -49.3(2)
C44 Hf2 N1 N2 -11.8(2)
C41 Hf2 N1 N2 28.5(6)
C42 Hf2 N1 N2 -76.3(3)
Br2 Hf2 N1 N2 -121.98(16)
N2 Hf2 N1 Hf1 25.00(17)
N21 Hf2 N1 Hf1 174.1(2)
N22 Hf2 N1 Hf1 115.8(2)
C40 Hf2 N1 Hf1 47.3(3)
C43 Hf2 N1 Hf1 -24.3(3)
C44 Hf2 N1 Hf1 13.2(2)
C41 Hf2 N1 Hf1 53.5(6)
C42 Hf2 N1 Hf1 -51.3(3)
Br2 Hf2 N1 Hf1 -97.0(2)
Hf1 N1 N2 Hf2 -165.22(9)
Hf2 N1 N2 Hf1 165.22(9)
N21 Hf2 N2 N1 -39.1(2)
N22 Hf2 N2 N1 -87.12(17)
C40 Hf2 N2 N1 -164.30(17)
C43 Hf2 N2 N1 140.41(17)
C44 Hf2 N2 N1 169.56(18)
C41 Hf2 N2 N1 -172.49(17)
C42 Hf2 N2 N1 141.64(17)
Br2 Hf2 N2 N1 56.65(16)
N1 Hf2 N2 Hf1 -23.95(16)
N21 Hf2 N2 Hf1 -63.0(2)
N22 Hf2 N2 Hf1 -111.1(2)
C40 Hf2 N2 Hf1 171.75(19)
C43 Hf2 N2 Hf1 116.5(2)
C44 Hf2 N2 Hf1 145.6(2)
C41 Hf2 N2 Hf1 163.57(18)
C42 Hf2 N2 Hf1 117.7(2)
Br2 Hf2 N2 Hf1 32.7(2)
N11 Hf1 N2 N1 148.74(16)
N12 Hf1 N2 N1 90.69(17)
C30 Hf1 N2 N1 21.6(2)
C34 Hf1 N2 N1 -12.99(19)
C31 Hf1 N2 N1 31.9(5)
C33 Hf1 N2 N1 -50.2(2)
C32 Hf1 N2 N1 -75.2(3)
Br1 Hf1 N2 N1 -121.86(16)
N1 Hf1 N2 Hf2 24.16(16)
N11 Hf1 N2 Hf2 172.9(2)
N12 Hf1 N2 Hf2 114.8(2)
C30 Hf1 N2 Hf2 45.8(3)
C34 Hf1 N2 Hf2 11.2(2)
C31 Hf1 N2 Hf2 56.0(5)
C33 Hf1 N2 Hf2 -26.1(3)
C32 Hf1 N2 Hf2 -51.0(3)
Br1 Hf1 N2 Hf2 -97.7(2)
N1 Hf1 N11 C10 -55.4(2)
N2 Hf1 N11 C10 -75.6(2)
N12 Hf1 N11 C10 4.61(18)
C30 Hf1 N11 C10 67.3(2)
C34 Hf1 N11 C10 77.9(3)
C31 Hf1 N11 C10 93.0(2)
C33 Hf1 N11 C10 125.9(2)
C32 Hf1 N11 C10 122.5(2)
Br1 Hf1 N11 C10 -154.61(19)
N1 Hf1 N11 C12 107.8(4)
N2 Hf1 N11 C12 87.6(4)
N12 Hf1 N11 C12 167.8(4)
C30 Hf1 N11 C12 -129.5(4)
C34 Hf1 N11 C12 -119.0(4)
C31 Hf1 N11 C12 -103.9(4)
C33 Hf1 N11 C12 -71.0(4)
C32 Hf1 N11 C12 -74.4(4)
Br1 Hf1 N11 C12 8.5(4)
N1 Hf1 N12 C10 130.1(2)
N2 Hf1 N12 C10 97.0(2)
N11 Hf1 N12 C10 -4.61(18)
C30 Hf1 N12 C10 -125.8(2)
C34 Hf1 N12 C10 -146.40(19)
C31 Hf1 N12 C10 -94.0(2)
C33 Hf1 N12 C10 -127.4(2)
C32 Hf1 N12 C10 -90.1(2)
Br1 Hf1 N12 C10 32.7(3)
N1 Hf1 N12 C15 -47.8(4)
N2 Hf1 N12 C15 -81.0(4)
N11 Hf1 N12 C15 177.5(4)
C30 Hf1 N12 C15 56.2(4)
C34 Hf1 N12 C15 35.7(4)
C31 Hf1 N12 C15 88.1(4)
C33 Hf1 N12 C15 54.7(4)
C32 Hf1 N12 C15 92.0(4)
Br1 Hf1 N12 C15 -145.3(3)
C15 N12 C10 N11 -174.2(3)
Hf1 N12 C10 N11 7.2(3)
C15 N12 C10 C11 8.1(5)
Hf1 N12 C10 C11 -170.5(3)
C12 N11 C10 N12 -175.1(3)
Hf1 N11 C10 N12 -7.3(3)
C12 N11 C10 C11 2.6(5)
Hf1 N11 C10 C11 170.4(3)
C10 N11 C12 C13 94.3(4)
Hf1 N11 C12 C13 -65.7(5)
C10 N11 C12 C14 -141.7(3)
Hf1 N11 C12 C14 58.3(5)
C10 N12 C15 C16 -160.9(3)
Hf1 N12 C15 C16 16.6(5)
C10 N12 C15 C17 74.5(4)
Hf1 N12 C15 C17 -108.0(4)
N2 Hf2 N21 C20 -55.8(2)
N1 Hf2 N21 C20 -76.2(2)
N22 Hf2 N21 C20 3.68(18)
C40 Hf2 N21 C20 68.5(2)
C43 Hf2 N21 C20 124.9(2)
C44 Hf2 N21 C20 77.5(2)
C41 Hf2 N21 C20 94.5(2)
C42 Hf2 N21 C20 123.7(2)
Br2 Hf2 N21 C20 -154.33(18)
N2 Hf2 N21 C22 107.3(4)
N1 Hf2 N21 C22 86.8(4)
N22 Hf2 N21 C22 166.7(4)
C40 Hf2 N21 C22 -128.4(4)
C43 Hf2 N21 C22 -72.1(4)
C44 Hf2 N21 C22 -119.5(4)
C41 Hf2 N21 C22 -102.4(4)
C42 Hf2 N21 C22 -73.3(4)
Br2 Hf2 N21 C22 8.7(4)
N2 Hf2 N22 C20 132.4(2)
N1 Hf2 N22 C20 99.2(2)
N21 Hf2 N22 C20 -3.69(18)
C40 Hf2 N22 C20 -121.7(2)
C43 Hf2 N22 C20 -126.8(2)
C44 Hf2 N22 C20 -143.4(2)
C41 Hf2 N22 C20 -90.4(2)
C42 Hf2 N22 C20 -87.9(2)
Br2 Hf2 N22 C20 35.6(2)
N2 Hf2 N22 C25 -45.9(4)
N1 Hf2 N22 C25 -79.0(4)
N21 Hf2 N22 C25 178.1(4)
C40 Hf2 N22 C25 60.1(4)
C43 Hf2 N22 C25 55.0(4)
C44 Hf2 N22 C25 38.3(4)
C41 Hf2 N22 C25 91.4(4)
C42 Hf2 N22 C25 93.9(4)
Br2 Hf2 N22 C25 -142.6(3)
C25 N22 C20 N21 -175.5(3)
Hf2 N22 C20 N21 5.7(3)
C25 N22 C20 C21 5.8(5)
Hf2 N22 C20 C21 -173.0(3)
C22 N21 C20 N22 -174.0(3)
Hf2 N21 C20 N22 -5.8(3)
C22 N21 C20 C21 4.7(5)
Hf2 N21 C20 C21 172.9(3)
C20 N21 C22 C24 86.1(4)
Hf2 N21 C22 C24 -74.1(5)
C20 N21 C22 C23 -149.9(3)
Hf2 N21 C22 C23 49.9(5)
C20 N22 C25 C26 -164.4(3)
Hf2 N22 C25 C26 13.5(5)
C20 N22 C25 C27 72.2(4)
Hf2 N22 C25 C27 -109.9(4)
N1 Hf1 C30 C34 -57.3(2)
N2 Hf1 C30 C34 -69.2(2)
N11 Hf1 C30 C34 167.77(18)
N12 Hf1 C30 C34 -141.1(2)
C31 Hf1 C30 C34 115.0(3)
C33 Hf1 C30 C34 37.53(18)
C32 Hf1 C30 C34 78.0(2)
Br1 Hf1 C30 C34 56.3(2)
N1 Hf1 C30 C31 -172.26(19)
N2 Hf1 C30 C31 175.83(17)
N11 Hf1 C30 C31 52.8(2)
N12 Hf1 C30 C31 103.9(2)
C34 Hf1 C30 C31 -115.0(3)
C33 Hf1 C30 C31 -77.5(2)
C32 Hf1 C30 C31 -36.96(19)
Br1 Hf1 C30 C31 -58.7(2)
C34 C30 C31 C32 -0.5(4)
Hf1 C30 C31 C32 67.4(2)
C34 C30 C31 C36 176.3(3)
Hf1 C30 C31 C36 -115.8(3)
C34 C30 C31 Hf1 -67.9(2)
N1 Hf1 C31 C32 -103.4(2)
N2 Hf1 C31 C32 -127.7(4)
N11 Hf1 C31 C32 114.5(2)
N12 Hf1 C31 C32 173.7(2)
C30 Hf1 C31 C32 -114.2(3)
C34 Hf1 C31 C32 -77.1(2)
C33 Hf1 C31 C32 -36.40(19)
Br1 Hf1 C31 C32 24.2(2)
N1 Hf1 C31 C30 10.8(3)
N2 Hf1 C31 C30 -13.5(6)
N11 Hf1 C31 C30 -131.3(2)
N12 Hf1 C31 C30 -72.1(2)
C34 Hf1 C31 C30 37.11(18)
C33 Hf1 C31 C30 77.8(2)
C32 Hf1 C31 C30 114.2(3)
Br1 Hf1 C31 C30 138.45(17)
N1 Hf1 C31 C36 130.9(3)
N2 Hf1 C31 C36 106.6(5)
N11 Hf1 C31 C36 -11.2(3)
N12 Hf1 C31 C36 48.0(3)
C30 Hf1 C31 C36 120.1(4)
C34 Hf1 C31 C36 157.2(3)
C33 Hf1 C31 C36 -162.1(3)
C32 Hf1 C31 C36 -125.7(4)
Br1 Hf1 C31 C36 -101.4(3)
C30 C31 C32 C33 -0.5(4)
C36 C31 C32 C33 -177.2(3)
Hf1 C31 C32 C33 64.2(2)
C30 C31 C32 C37 174.0(3)
C36 C31 C32 C37 -2.8(6)
Hf1 C31 C32 C37 -121.4(4)
C30 C31 C32 Hf1 -64.6(2)
C36 C31 C32 Hf1 118.7(4)
N1 Hf1 C32 C31 109.5(2)
N2 Hf1 C32 C31 156.4(2)
N11 Hf1 C32 C31 -68.0(2)
N12 Hf1 C32 C31 -7.3(2)
C30 Hf1 C32 C31 38.02(19)
C34 Hf1 C32 C31 79.0(2)
C33 Hf1 C32 C31 116.6(3)
Br1 Hf1 C32 C31 -157.5(2)
N1 Hf1 C32 C33 -7.0(3)
N2 Hf1 C32 C33 39.9(3)
N11 Hf1 C32 C33 175.40(19)
N12 Hf1 C32 C33 -123.84(19)
C30 Hf1 C32 C33 -78.5(2)
C34 Hf1 C32 C33 -37.56(19)
C31 Hf1 C32 C33 -116.6(3)
Br1 Hf1 C32 C33 85.94(19)
N1 Hf1 C32 C37 -128.0(3)
N2 Hf1 C32 C37 -81.1(4)
N11 Hf1 C32 C37 54.5(3)
N12 Hf1 C32 C37 115.2(3)
C30 Hf1 C32 C37 160.5(4)
C34 Hf1 C32 C37 -158.5(4)
C31 Hf1 C32 C37 122.5(4)
C33 Hf1 C32 C37 -120.9(4)
Br1 Hf1 C32 C37 -35.0(3)
C31 C32 C33 C34 1.3(4)
C37 C32 C33 C34 -173.2(3)
Hf1 C32 C33 C34 65.4(2)
C31 C32 C33 C38 173.8(3)
C37 C32 C33 C38 -0.7(6)
Hf1 C32 C33 C38 -122.0(3)
C31 C32 C33 Hf1 -64.2(2)
C37 C32 C33 Hf1 121.3(3)
N1 Hf1 C33 C34 60.3(2)
N2 Hf1 C33 C34 85.7(2)
N11 Hf1 C33 C34 -120.7(2)
N12 Hf1 C33 C34 -35.8(2)
C30 Hf1 C33 C34 -37.58(18)
C31 Hf1 C33 C34 -78.6(2)
C32 Hf1 C33 C34 -114.5(3)
Br1 Hf1 C33 C34 155.93(19)
N1 Hf1 C33 C32 174.81(19)
N2 Hf1 C33 C32 -159.83(18)
N11 Hf1 C33 C32 -6.2(3)
N12 Hf1 C33 C32 78.7(2)
C30 Hf1 C33 C32 76.9(2)
C34 Hf1 C33 C32 114.5(3)
C31 Hf1 C33 C32 35.93(19)
Br1 Hf1 C33 C32 -89.58(19)
N1 Hf1 C33 C38 -61.5(3)
N2 Hf1 C33 C38 -36.1(3)
N11 Hf1 C33 C38 117.5(3)
N12 Hf1 C33 C38 -157.6(3)
C30 Hf1 C33 C38 -159.4(4)
C34 Hf1 C33 C38 -121.8(4)
C31 Hf1 C33 C38 159.6(4)
C32 Hf1 C33 C38 123.7(4)
Br1 Hf1 C33 C38 34.1(3)
C31 C30 C34 C33 1.3(4)
Hf1 C30 C34 C33 -67.3(2)
C31 C30 C34 C35 -175.0(3)
Hf1 C30 C34 C35 116.3(3)
C31 C30 C34 Hf1 68.6(2)
C32 C33 C34 C30 -1.6(4)
C38 C33 C34 C30 -174.1(3)
Hf1 C33 C34 C30 65.7(2)
C32 C33 C34 C35 174.7(3)
C38 C33 C34 C35 2.2(5)
Hf1 C33 C34 C35 -118.0(3)
C32 C33 C34 Hf1 -67.2(2)
C38 C33 C34 Hf1 120.2(3)
N1 Hf1 C34 C30 124.6(2)
N2 Hf1 C34 C30 131.65(19)
N11 Hf1 C34 C30 -18.6(3)
N12 Hf1 C34 C30 39.4(2)
C31 Hf1 C34 C30 -37.26(19)
C33 Hf1 C34 C30 -114.2(3)
C32 Hf1 C34 C30 -77.1(2)
Br1 Hf1 C34 C30 -140.00(17)
N1 Hf1 C34 C33 -121.18(19)
N2 Hf1 C34 C33 -114.10(19)
N11 Hf1 C34 C33 95.6(2)
N12 Hf1 C34 C33 153.65(19)
C30 Hf1 C34 C33 114.2(3)
C31 Hf1 C34 C33 77.0(2)
C32 Hf1 C34 C33 37.18(19)
Br1 Hf1 C34 C33 -25.8(2)
N1 Hf1 C34 C35 3.1(3)
N2 Hf1 C34 C35 10.1(3)
N11 Hf1 C34 C35 -140.1(2)
N12 Hf1 C34 C35 -82.1(3)
C30 Hf1 C34 C35 -121.5(3)
C31 Hf1 C34 C35 -158.8(3)
C33 Hf1 C34 C35 124.2(3)
C32 Hf1 C34 C35 161.4(3)
Br1 Hf1 C34 C35 98.5(3)
N2 Hf2 C40 C44 -54.4(2)
N1 Hf2 C40 C44 -66.8(3)
N21 Hf2 C40 C44 169.1(2)
N22 Hf2 C40 C44 -138.1(2)
C43 Hf2 C40 C44 37.3(2)
C41 Hf2 C40 C44 115.4(3)
C42 Hf2 C40 C44 78.1(2)
Br2 Hf2 C40 C44 60.5(3)
N2 Hf2 C40 C41 -169.7(2)
N1 Hf2 C40 C41 177.88(18)
N21 Hf2 C40 C41 53.8(2)
N22 Hf2 C40 C41 106.6(2)
C43 Hf2 C40 C41 -78.1(2)
C44 Hf2 C40 C41 -115.4(3)
C42 Hf2 C40 C41 -37.2(2)
Br2 Hf2 C40 C41 -54.9(2)
C44 C40 C41 C42 -0.9(4)
Hf2 C40 C41 C42 66.9(2)
C44 C40 C41 C45 175.6(3)
Hf2 C40 C41 C45 -116.7(3)
C44 C40 C41 Hf2 -67.8(2)
N2 Hf2 C41 C42 -99.4(3)
N1 Hf2 C41 C42 -121.9(5)
N21 Hf2 C41 C42 116.5(2)
N22 Hf2 C41 C42 176.0(2)
C40 Hf2 C41 C42 -114.1(3)
C43 Hf2 C41 C42 -36.7(2)
C44 Hf2 C41 C42 -77.2(2)
Br2 Hf2 C41 C42 26.9(2)
N2 Hf2 C41 C40 14.7(3)
N1 Hf2 C41 C40 -7.8(7)
N21 Hf2 C41 C40 -129.5(2)
N22 Hf2 C41 C40 -69.9(2)
C43 Hf2 C41 C40 77.4(2)
C44 Hf2 C41 C40 36.9(2)
C42 Hf2 C41 C40 114.1(3)
Br2 Hf2 C41 C40 140.99(19)
N2 Hf2 C41 C45 134.5(3)
N1 Hf2 C41 C45 112.0(6)
N21 Hf2 C41 C45 -9.7(3)
N22 Hf2 C41 C45 49.9(3)
C40 Hf2 C41 C45 119.8(4)
C43 Hf2 C41 C45 -162.8(4)
C44 Hf2 C41 C45 156.7(4)
C42 Hf2 C41 C45 -126.1(4)
Br2 Hf2 C41 C45 -99.2(3)
C40 C41 C42 C43 -0.7(4)
C45 C41 C42 C43 -177.0(3)
Hf2 C41 C42 C43 64.2(2)
C40 C41 C42 C46 173.3(3)
C45 C41 C42 C46 -2.9(6)
Hf2 C41 C42 C46 -121.7(4)
C40 C41 C42 Hf2 -64.9(2)
C45 C41 C42 Hf2 118.8(4)
N2 Hf2 C42 C41 113.9(2)
N1 Hf2 C42 C41 160.2(2)
N21 Hf2 C42 C41 -65.5(2)
N22 Hf2 C42 C41 -4.7(3)
C40 Hf2 C42 C41 37.9(2)
C43 Hf2 C42 C41 116.1(3)
C44 Hf2 C42 C41 78.7(2)
Br2 Hf2 C42 C41 -154.8(2)
N2 Hf2 C42 C43 -2.2(3)
N1 Hf2 C42 C43 44.1(3)
N21 Hf2 C42 C43 178.4(2)
N22 Hf2 C42 C43 -120.8(2)
C40 Hf2 C42 C43 -78.2(2)
C44 Hf2 C42 C43 -37.4(2)
C41 Hf2 C42 C43 -116.1(3)
Br2 Hf2 C42 C43 89.1(2)
N2 Hf2 C42 C46 -123.2(3)
N1 Hf2 C42 C46 -76.9(5)
N21 Hf2 C42 C46 57.4(4)
N22 Hf2 C42 C46 118.2(3)
C40 Hf2 C42 C46 160.8(4)
C43 Hf2 C42 C46 -121.0(4)
C44 Hf2 C42 C46 -158.4(4)
C41 Hf2 C42 C46 122.9(5)
Br2 Hf2 C42 C46 -31.9(3)
C41 C42 C43 C44 2.1(4)
C46 C42 C43 C44 -172.1(3)
Hf2 C42 C43 C44 66.8(2)
C41 C42 C43 C47 174.7(3)
C46 C42 C43 C47 0.6(6)
Hf2 C42 C43 C47 -120.5(4)
C41 C42 C43 Hf2 -64.8(2)
C46 C42 C43 Hf2 121.1(3)
N2 Hf2 C43 C44 64.0(2)
N1 Hf2 C43 C44 88.9(2)
N21 Hf2 C43 C44 -116.6(2)
N22 Hf2 C43 C44 -31.2(3)
C40 Hf2 C43 C44 -37.3(2)
C41 Hf2 C43 C44 -78.1(2)
C42 Hf2 C43 C44 -114.4(3)
Br2 Hf2 C43 C44 159.2(2)
N2 Hf2 C43 C42 178.3(2)
N1 Hf2 C43 C42 -156.79(19)
N21 Hf2 C43 C42 -2.2(3)
N22 Hf2 C43 C42 83.2(2)
C40 Hf2 C43 C42 77.0(2)
C44 Hf2 C43 C42 114.4(3)
C41 Hf2 C43 C42 36.2(2)
Br2 Hf2 C43 C42 -86.4(2)
N2 Hf2 C43 C47 -59.1(4)
N1 Hf2 C43 C47 -34.2(4)
N21 Hf2 C43 C47 120.4(3)
N22 Hf2 C43 C47 -154.2(3)
C40 Hf2 C43 C47 -160.4(4)
C44 Hf2 C43 C47 -123.1(5)
C41 Hf2 C43 C47 158.8(4)
C42 Hf2 C43 C47 122.6(4)
Br2 Hf2 C43 C47 36.2(3)
C41 C40 C44 C43 2.2(4)
Hf2 C40 C44 C43 -65.9(2)
C41 C40 C44 C48 -174.6(3)
Hf2 C40 C44 C48 117.3(3)
C41 C40 C44 Hf2 68.1(2)
C42 C43 C44 C40 -2.6(4)
C47 C43 C44 C40 -175.1(3)
Hf2 C43 C44 C40 65.1(2)
C42 C43 C44 C48 174.3(3)
C47 C43 C44 C48 1.7(6)
Hf2 C43 C44 C48 -118.0(3)
C42 C43 C44 Hf2 -67.7(2)
C47 C43 C44 Hf2 119.7(4)
N2 Hf2 C44 C40 128.0(2)
N1 Hf2 C44 C40 134.4(2)
N21 Hf2 C44 C40 -16.0(3)
N22 Hf2 C44 C40 42.2(2)
C43 Hf2 C44 C40 -114.7(3)
C41 Hf2 C44 C40 -37.1(2)
C42 Hf2 C44 C40 -77.1(2)
Br2 Hf2 C44 C40 -137.2(2)
N2 Hf2 C44 C43 -117.3(2)
N1 Hf2 C44 C43 -110.9(2)
N21 Hf2 C44 C43 98.7(2)
N22 Hf2 C44 C43 156.9(2)
C40 Hf2 C44 C43 114.7(3)
C41 Hf2 C44 C43 77.6(2)
C42 Hf2 C44 C43 37.5(2)
Br2 Hf2 C44 C43 -22.5(2)
N2 Hf2 C44 C48 4.8(3)
N1 Hf2 C44 C48 11.2(3)
N21 Hf2 C44 C48 -139.2(3)
N22 Hf2 C44 C48 -81.0(3)
C40 Hf2 C44 C48 -123.2(4)
C43 Hf2 C44 C48 122.1(4)
C41 Hf2 C44 C48 -160.3(4)
C42 Hf2 C44 C48 159.6(4)
Br2 Hf2 C44 C48 99.6(3)
